data_2234595
loop_
_publ_author_name
'Joseph, Bibitha'
'Sithambaresan, M.'
'Kurup, M. R. Prathapachandra'

_publ_section_title
;
 <i>N</i>'-[(<i>E</i>)-4-Benzyloxy-2-hydroxybenzylidene]-4-nitrobenzohydrazide
 monohydrate
;
_journal_coeditor_code FJ2537
_journal_issue 5
_journal_name_full 'Acta Crystallographica Section E'
_journal_page_first o1421
_journal_page_last o1422
_journal_paper_doi 10.1107/S1600536812015401
_journal_volume 68
_journal_year 2012
_chemical_formula_iupac 'C21 H17 N3 O5, H2 O'
_chemical_formula_moiety 'C21 H17 N3 O5, H2 O'
_chemical_formula_sum 'C21 H19 N3 O6'
_chemical_formula_weight 409.39
_chemical_name_systematic
;
<i>N</i>'-[(<i>E</i>)-4-Benzyloxy-2-hydroxybenzylidene]-4-nitrobenzohydrazide
monohydrate
;
_space_group_IT_number 7
_symmetry_cell_setting monoclinic
_symmetry_space_group_name_Hall 'P -2yc'
_symmetry_space_group_name_H-M 'P 1 c 1'
_atom_sites_solution_hydrogens geom
_atom_sites_solution_primary direct
_atom_sites_solution_secondary difmap
_audit_creation_method SHELXL-97
_cell_angle_alpha 90.00
_cell_angle_beta 92.417(4)
_cell_angle_gamma 90.00
_cell_formula_units_Z 2
_cell_length_a 4.6275(7)
_cell_length_b 6.5332(11)
_cell_length_c 31.856(5)
_cell_measurement_reflns_used 4698
_cell_measurement_temperature 296(2)
_cell_measurement_theta_max 28.17
_cell_measurement_theta_min 3.11
_cell_volume 962.2(3)
_computing_cell_refinement 'APEX2 and SAINT (Bruker, 2004)'
_computing_data_collection 'APEX2 (Bruker, 2004)'
_computing_data_reduction 'SAINT and XPREP (Bruker, 2004)'
_computing_molecular_graphics 'ORTEP-3 (Farrugia, 1997) and DIAMOND (Brandenburg, 2010)'
_computing_publication_material 'SHELXL97 (Sheldrick, 2008) and publCIF (Westrip, 2010)'
_computing_structure_refinement 'SHELXL97 (Sheldrick, 2008)'
_computing_structure_solution 'SHELXS97 (Sheldrick, 2008)'
_diffrn_ambient_temperature 296(2)
_diffrn_measured_fraction_theta_full 0.998
_diffrn_measured_fraction_theta_max 0.998
_diffrn_measurement_device_type 'Bruker Kappa APEXII CCD'
_diffrn_measurement_method '\w and \f scan'
_diffrn_radiation_monochromator graphite
_diffrn_radiation_source 'fine-focus sealed tube'
_diffrn_radiation_type MoK\a
_diffrn_radiation_wavelength 0.71073
_diffrn_reflns_av_R_equivalents 0.0199
_diffrn_reflns_av_sigmaI/netI 0.0151
_diffrn_reflns_limit_h_max 5
_diffrn_reflns_limit_h_min -3
_diffrn_reflns_limit_k_max 7
_diffrn_reflns_limit_k_min -7
_diffrn_reflns_limit_l_max 37
_diffrn_reflns_limit_l_min -37
_diffrn_reflns_number 7388
_diffrn_reflns_theta_full 25.00
_diffrn_reflns_theta_max 25.00
_diffrn_reflns_theta_min 3.12
_exptl_absorpt_coefficient_mu 0.105
_exptl_absorpt_correction_T_max 0.974
_exptl_absorpt_correction_T_min 0.969
_exptl_absorpt_correction_type multi-scan
_exptl_absorpt_process_details '(SADABS; Bruker, 2004)'
_exptl_crystal_colour yellow
_exptl_crystal_density_diffrn 1.413
_exptl_crystal_density_method 'not measured'
_exptl_crystal_description block
_exptl_crystal_F_000 428.0
_exptl_crystal_size_max 0.30
_exptl_crystal_size_mid 0.28
_exptl_crystal_size_min 0.25
_refine_diff_density_max 0.142
_refine_diff_density_min -0.155
_refine_ls_extinction_coef 0.021(7)
_refine_ls_extinction_expression Fc^*^=kFc[1+0.001xFc^2^\l^3^/sin(2\q)]^-1/4^
_refine_ls_extinction_method 'SHELXL97 (Sheldrick, 2008)'
_refine_ls_goodness_of_fit_ref 1.052
_refine_ls_hydrogen_treatment mixed
_refine_ls_matrix_type full
_refine_ls_number_parameters 288
_refine_ls_number_reflns 1713
_refine_ls_number_restraints 7
_refine_ls_restrained_S_all 1.050
_refine_ls_R_factor_all 0.0317
_refine_ls_R_factor_gt 0.0304
_refine_ls_shift/su_max 0.011
_refine_ls_shift/su_mean 0.002
_refine_ls_structure_factor_coef Fsqd
_refine_ls_weighting_details 'calc w=1/[\s^2^(Fo^2^)+(0.0687P)^2^+0.0484P] where P=(Fo^2^+2Fc^2^)/3'
_refine_ls_weighting_scheme calc
_refine_ls_wR_factor_gt 0.0857
_refine_ls_wR_factor_ref 0.0875
_reflns_number_gt 1663
_reflns_number_total 1713
_reflns_threshold_expression I>2sigma(I)
_cod_data_source_file fj2537.cif
_cod_data_source_block I
_cod_original_sg_symbol_H-M 'P c'
_cod_database_code 2234595
_cod_database_fobs_code 2234595

loop_
_symmetry_equiv_pos_as_xyz
'x, y, z'
'x, -y, z+1/2'

loop_
_atom_site_type_symbol
_atom_site_label
_atom_site_fract_x
_atom_site_fract_y
_atom_site_fract_z
_atom_site_U_iso_or_equiv
_atom_site_adp_type
_atom_site_calc_flag
_atom_site_refinement_flags
_atom_site_occupancy
_atom_site_symmetry_multiplicity
O O1 -0.5580(7) 0.1667(5) 0.47190(9) 0.0986(10) Uani d . 1 1
O O2 -0.5671(7) 0.4470(5) 0.50699(9) 0.0960(9) Uani d . 1 1
O O3 0.3371(5) 0.9071(3) 0.37071(7) 0.0673(6) Uani d . 1 1
O O4 0.8452(4) 1.0067(3) 0.26751(6) 0.0537(5) Uani d D 1 1
O O5 1.4446(4) 0.8132(2) 0.15654(5) 0.0428(4) Uani d . 1 1
O O1S 0.3303(5) 0.1942(3) 0.31076(7) 0.0596(5) Uani d D 1 1
N N1 -0.4868(6) 0.3450(5) 0.47795(8) 0.0623(7) Uani d . 1 1
N N2 0.3751(4) 0.6173(3) 0.33257(6) 0.0380(4) Uani d D 1 1
N N3 0.5600(4) 0.7064(3) 0.30472(6) 0.0370(4) Uani d . 1 1
C C1 1.8112(6) 0.8824(4) 0.09200(9) 0.0507(6) Uani d . 1 1
H H1 1.7528 0.7502 0.0983 0.061 Uiso calc R 1 1
C C2 2.0020(6) 0.9151(5) 0.05996(9) 0.0593(8) Uani d . 1 1
H H2 2.0703 0.8044 0.0449 0.071 Uiso calc R 1 1
C C3 2.0894(6) 1.1089(5) 0.05048(9) 0.0589(8) Uani d . 1 1
H H3 2.2186 1.1292 0.0293 0.071 Uiso calc R 1 1
C C4 1.9873(6) 1.2742(5) 0.07214(9) 0.0600(7) Uani d . 1 1
H H4 2.0454 1.4061 0.0654 0.072 Uiso calc R 1 1
C C5 1.7976(6) 1.2430(4) 0.10394(9) 0.0508(6) Uani d . 1 1
H H5 1.7282 1.3546 0.1186 0.061 Uiso calc R 1 1
C C6 1.7094(4) 1.0458(4) 0.11423(7) 0.0377(5) Uani d . 1 1
C C7 1.5050(5) 1.0238(4) 0.14926(7) 0.0391(5) Uani d . 1 1
H H7A 1.5901 1.0846 0.1747 0.047 Uiso calc R 1 1
H H7B 1.3264 1.0957 0.1421 0.047 Uiso calc R 1 1
C C8 1.2534(4) 0.7701(4) 0.18637(7) 0.0355(5) Uani d . 1 1
C C9 1.1417(5) 0.9148(3) 0.21297(7) 0.0371(5) Uani d . 1 1
H H9 1.1963 1.0513 0.2108 0.044 Uiso calc R 1 1
C C10 0.9484(4) 0.8566(4) 0.24291(7) 0.0345(5) Uani d . 1 1
C C11 0.8636(4) 0.6529(4) 0.24699(7) 0.0346(5) Uani d . 1 1
C C12 0.9782(5) 0.5107(4) 0.21932(8) 0.0430(5) Uani d . 1 1
H H12 0.9233 0.3742 0.2212 0.052 Uiso calc R 1 1
C C13 1.1688(5) 0.5665(4) 0.18961(8) 0.0434(5) Uani d . 1 1
H H13 1.2415 0.4686 0.1717 0.052 Uiso calc R 1 1
C C14 0.6665(5) 0.5843(4) 0.27812(7) 0.0388(5) Uani d . 1 1
H H14 0.6156 0.4467 0.2788 0.047 Uiso calc R 1 1
C C15 0.2747(5) 0.7263(4) 0.36431(8) 0.0405(5) Uani d . 1 1
C C16 0.0762(5) 0.6172(4) 0.39327(7) 0.0382(5) Uani d . 1 1
C C17 -0.0090(6) 0.7250(4) 0.42798(8) 0.0522(6) Uani d . 1 1
H H17 0.0583 0.8576 0.4326 0.063 Uiso calc R 1 1
C C18 -0.1943(6) 0.6370(5) 0.45600(8) 0.0567(7) Uani d . 1 1
H H18 -0.2526 0.7092 0.4793 0.068 Uiso calc R 1 1
C C19 -0.2898(5) 0.4403(4) 0.44837(7) 0.0452(6) Uani d . 1 1
C C20 -0.2096(6) 0.3294(4) 0.41418(9) 0.0524(6) Uani d . 1 1
H H20 -0.2769 0.1967 0.4098 0.063 Uiso calc R 1 1
C C21 -0.0266(6) 0.4198(4) 0.38649(8) 0.0494(6) Uani d . 1 1
H H21 0.0285 0.3474 0.3630 0.059 Uiso calc R 1 1
H H1S 0.325(10) 0.105(6) 0.3313(11) 0.096(14) Uiso d D 1 1
H H2S 0.169(6) 0.160(6) 0.2975(12) 0.099(14) Uiso d D 1 1
H H2N 0.336(6) 0.489(3) 0.3287(9) 0.046(7) Uiso d D 1 1
H H4O 0.730(7) 0.958(7) 0.2853(11) 0.090(13) Uiso d D 1 1

loop_
_atom_site_aniso_label
_atom_site_aniso_U_11
_atom_site_aniso_U_22
_atom_site_aniso_U_33
_atom_site_aniso_U_12
_atom_site_aniso_U_13
_atom_site_aniso_U_23
O1 0.123(2) 0.097(2) 0.0791(17) -0.0492(18) 0.0467(15) -0.0001(15)
O2 0.1081(19) 0.108(2) 0.0771(16) -0.0053(17) 0.0631(14) -0.0006(15)
O3 0.1030(17) 0.0439(11) 0.0571(11) -0.0205(10) 0.0283(10) -0.0053(9)
O4 0.0609(11) 0.0409(10) 0.0623(11) -0.0109(8) 0.0384(9) -0.0097(8)
O5 0.0446(8) 0.0385(9) 0.0470(9) 0.0009(8) 0.0217(7) 0.0040(7)
O1S 0.0790(14) 0.0383(9) 0.0638(12) -0.0155(9) 0.0283(10) -0.0050(9)
N1 0.0571(14) 0.0820(19) 0.0491(12) -0.0043(13) 0.0172(11) 0.0143(13)
N2 0.0434(10) 0.0318(10) 0.0400(10) -0.0066(8) 0.0150(8) 0.0050(8)
N3 0.0357(10) 0.0364(10) 0.0398(10) -0.0075(8) 0.0127(7) 0.0060(8)
C1 0.0523(14) 0.0453(14) 0.0560(15) -0.0009(12) 0.0202(12) 0.0008(11)
C2 0.0609(17) 0.065(2) 0.0547(15) 0.0085(14) 0.0296(13) -0.0029(13)
C3 0.0500(14) 0.081(2) 0.0477(14) 0.0040(14) 0.0227(11) 0.0143(15)
C4 0.0598(16) 0.0594(17) 0.0624(17) -0.0058(14) 0.0212(13) 0.0237(15)
C5 0.0517(14) 0.0444(14) 0.0579(14) 0.0025(11) 0.0195(11) 0.0093(12)
C6 0.0303(10) 0.0455(12) 0.0378(11) 0.0008(10) 0.0089(9) 0.0078(10)
C7 0.0378(11) 0.0382(12) 0.0420(12) 0.0016(10) 0.0118(9) 0.0024(10)
C8 0.0334(11) 0.0391(12) 0.0346(10) 0.0020(9) 0.0097(8) 0.0037(9)
C9 0.0390(11) 0.0304(11) 0.0426(12) -0.0034(9) 0.0106(9) 0.0016(9)
C10 0.0353(11) 0.0327(12) 0.0362(11) -0.0026(9) 0.0100(8) -0.0011(9)
C11 0.0312(10) 0.0356(12) 0.0374(11) -0.0039(9) 0.0066(9) 0.0019(9)
C12 0.0457(12) 0.0300(11) 0.0542(14) -0.0021(10) 0.0139(10) 0.0002(10)
C13 0.0454(12) 0.0365(12) 0.0497(12) 0.0018(10) 0.0174(10) -0.0052(10)
C14 0.0382(11) 0.0338(12) 0.0452(12) -0.0049(9) 0.0102(10) 0.0073(9)
C15 0.0459(12) 0.0373(12) 0.0389(11) -0.0050(10) 0.0095(9) 0.0028(10)
C16 0.0393(11) 0.0419(12) 0.0341(11) 0.0032(10) 0.0082(9) 0.0054(9)
C17 0.0611(16) 0.0511(15) 0.0455(13) -0.0088(13) 0.0140(11) -0.0051(12)
C18 0.0648(16) 0.0659(17) 0.0409(13) -0.0006(14) 0.0201(11) -0.0074(13)
C19 0.0388(12) 0.0614(17) 0.0362(12) 0.0002(11) 0.0100(9) 0.0102(11)
C20 0.0569(15) 0.0443(14) 0.0575(15) -0.0059(12) 0.0198(12) 0.0053(12)
C21 0.0580(15) 0.0452(14) 0.0468(13) -0.0061(12) 0.0232(11) -0.0028(11)

loop_
_atom_type_symbol
_atom_type_description
_atom_type_scat_dispersion_real
_atom_type_scat_dispersion_imag
_atom_type_scat_source
C C 0.0033 0.0016 'International Tables Vol C Tables 4.2.6.8 and 6.1.1.4'
H H 0.0000 0.0000 'International Tables Vol C Tables 4.2.6.8 and 6.1.1.4'
N N 0.0061 0.0033 'International Tables Vol C Tables 4.2.6.8 and 6.1.1.4'
O O 0.0106 0.0060 'International Tables Vol C Tables 4.2.6.8 and 6.1.1.4'

loop_
_geom_angle_atom_site_label_1
_geom_angle_atom_site_label_2
_geom_angle_atom_site_label_3
_geom_angle
C10 O4 H4O 111(3)
C8 O5 C7 116.93(17)
H1S O1S H2S 98(3)
O2 N1 O1 123.7(3)
O2 N1 C19 118.2(3)
O1 N1 C19 118.0(3)
C15 N2 N3 120.28(19)
C15 N2 H2N 123(2)
N3 N2 H2N 117(2)
C14 N3 N2 115.35(19)
C6 C1 C2 120.0(3)
C6 C1 H1 120.0
C2 C1 H1 120.0
C3 C2 C1 120.4(3)
C3 C2 H2 119.8
C1 C2 H2 119.8
C2 C3 C4 120.3(2)
C2 C3 H3 119.8
C4 C3 H3 119.8
C3 C4 C5 119.6(3)
C3 C4 H4 120.2
C5 C4 H4 120.2
C4 C5 C6 120.6(3)
C4 C5 H5 119.7
C6 C5 H5 119.7
C1 C6 C5 119.1(2)
C1 C6 C7 123.3(2)
C5 C6 C7 117.6(2)
O5 C7 C6 110.37(19)
O5 C7 H7A 109.6
C6 C7 H7A 109.6
O5 C7 H7B 109.6
C6 C7 H7B 109.6
H7A C7 H7B 108.1
O5 C8 C9 124.0(2)
O5 C8 C13 116.4(2)
C9 C8 C13 119.6(2)
C8 C9 C10 120.1(2)
C8 C9 H9 119.9
C10 C9 H9 119.9
O4 C10 C9 116.9(2)
O4 C10 C11 122.0(2)
C9 C10 C11 121.2(2)
C10 C11 C12 117.30(19)
C10 C11 C14 123.2(2)
C12 C11 C14 119.5(2)
C13 C12 C11 122.0(2)
C13 C12 H12 119.0
C11 C12 H12 119.0
C12 C13 C8 119.8(2)
C12 C13 H13 120.1
C8 C13 H13 120.1
N3 C14 C11 122.3(2)
N3 C14 H14 118.9
C11 C14 H14 118.9
O3 C15 N2 123.4(2)
O3 C15 C16 119.8(2)
N2 C15 C16 116.8(2)
C17 C16 C21 119.4(2)
C17 C16 C15 116.8(2)
C21 C16 C15 123.9(2)
C16 C17 C18 120.5(3)
C16 C17 H17 119.7
C18 C17 H17 119.7
C19 C18 C17 118.4(2)
C19 C18 H18 120.8
C17 C18 H18 120.8
C20 C19 C18 122.5(2)
C20 C19 N1 118.6(2)
C18 C19 N1 118.9(2)
C19 C20 C21 118.4(2)
C19 C20 H20 120.8
C21 C20 H20 120.8
C20 C21 C16 120.9(2)
C20 C21 H21 119.6
C16 C21 H21 119.6

loop_
_geom_bond_atom_site_label_1
_geom_bond_atom_site_label_2
_geom_bond_distance
O1 N1 1.224(4)
O2 N1 1.211(4)
O3 C15 1.231(3)
O4 C10 1.355(3)
O4 H4O 0.86(2)
O5 C8 1.355(3)
O5 C7 1.425(3)
O1S H1S 0.88(2)
O1S H2S 0.873(19)
N1 C19 1.476(3)
N2 C15 1.336(3)
N2 N3 1.386(3)
N2 H2N 0.863(19)
N3 C14 1.277(3)
C1 C6 1.375(4)
C1 C2 1.394(4)
C1 H1 0.9300
C2 C3 1.367(5)
C2 H2 0.9300
C3 C4 1.376(5)
C3 H3 0.9300
C4 C5 1.383(4)
C4 H4 0.9300
C5 C6 1.394(3)
C5 H5 0.9300
C6 C7 1.500(3)
C7 H7A 0.9700
C7 H7B 0.9700
C8 C9 1.384(3)
C8 C13 1.392(4)
C9 C10 1.388(3)
C9 H9 0.9300
C10 C11 1.395(3)
C11 C12 1.400(3)
C11 C14 1.446(3)
C12 C13 1.370(3)
C12 H12 0.9300
C13 H13 0.9300
C14 H14 0.9300
C15 C16 1.508(3)
C16 C17 1.383(4)
C16 C21 1.388(4)
C17 C18 1.388(4)
C17 H17 0.9300
C18 C19 1.377(4)
C18 H18 0.9300
C19 C20 1.372(4)
C20 C21 1.381(4)
C20 H20 0.9300
C21 H21 0.9300

loop_
_geom_hbond_atom_site_label_D
_geom_hbond_atom_site_label_H
_geom_hbond_atom_site_label_A
_geom_hbond_site_symmetry_A
_geom_hbond_distance_DH
_geom_hbond_distance_HA
_geom_hbond_distance_DA
_geom_hbond_angle_DHA
O4 H4O O1S 1_565 0.86(2) 2.57(4) 3.058(3) 117(4)
O4 H4O N3 . 0.86(2) 1.93(3) 2.670(2) 143(4)
N2 H2N O1S . 0.863(19) 2.01(2) 2.855(3) 166(3)
O1S H2S O4 1_445 0.873(19) 2.01(2) 2.860(3) 165(4)
O1S H1S O3 1_545 0.88(2) 1.80(2) 2.676(3) 175(5)
C14 H14 O1S . 0.9305 2.3709 3.184(2) 146
C21 H21 O1S . 0.9293 2.4331 3.325(3) 161
C7 H7B Cg 1_455 0.97 2.69 3.472(2) 138

loop_
_geom_torsion_atom_site_label_1
_geom_torsion_atom_site_label_2
_geom_torsion_atom_site_label_3
_geom_torsion_atom_site_label_4
_geom_torsion
C15 N2 N3 C14 173.2(2)
C6 C1 C2 C3 0.1(5)
C1 C2 C3 C4 -0.8(5)
C2 C3 C4 C5 0.7(5)
C3 C4 C5 C6 0.1(4)
C2 C1 C6 C5 0.6(4)
C2 C1 C6 C7 -179.7(3)
C4 C5 C6 C1 -0.7(4)
C4 C5 C6 C7 179.6(2)
C8 O5 C7 C6 -177.51(18)
C1 C6 C7 O5 2.1(3)
C5 C6 C7 O5 -178.1(2)
C7 O5 C8 C9 -7.7(3)
C7 O5 C8 C13 172.3(2)
O5 C8 C9 C10 -179.4(2)
C13 C8 C9 C10 0.5(3)
C8 C9 C10 O4 -179.2(2)
C8 C9 C10 C11 0.2(3)
O4 C10 C11 C12 178.5(2)
C9 C10 C11 C12 -0.9(3)
O4 C10 C11 C14 -1.6(3)
C9 C10 C11 C14 179.0(2)
C10 C11 C12 C13 0.8(3)
C14 C11 C12 C13 -179.1(2)
C11 C12 C13 C8 -0.1(4)
O5 C8 C13 C12 179.4(2)
C9 C8 C13 C12 -0.6(4)
N2 N3 C14 C11 -179.85(19)
C10 C11 C14 N3 -1.3(3)
C12 C11 C14 N3 178.5(2)
N3 N2 C15 O3 0.1(4)
N3 N2 C15 C16 -179.66(19)
O3 C15 C16 C17 -4.8(4)
N2 C15 C16 C17 175.0(2)
O3 C15 C16 C21 174.1(3)
N2 C15 C16 C21 -6.2(3)
C21 C16 C17 C18 0.3(4)
C15 C16 C17 C18 179.2(2)
C16 C17 C18 C19 0.2(4)
C17 C18 C19 C20 -0.3(4)
C17 C18 C19 N1 180.0(2)
O2 N1 C19 C20 -176.7(3)
O1 N1 C19 C20 3.9(4)
O2 N1 C19 C18 3.0(4)
O1 N1 C19 C18 -176.4(3)
C18 C19 C20 C21 -0.1(4)
N1 C19 C20 C21 179.6(2)
C19 C20 C21 C16 0.6(4)
C17 C16 C21 C20 -0.7(4)
C15 C16 C21 C20 -179.6(2)
